data_4086518
loop_
_publ_author_name
'Yang, Pikun'
'Zhou, Enwei'
'Fang, Bo'
'Hou, Guohua'
'Zi, Guofu'
'Walter, Marc D.'

_publ_section_title
;
 Preparation of (\h5-C5Me5)2Th(bipy) and Its Reactivity toward Small
 Molecules
;
_journal_name_full Organometallics
_journal_paper_doi 10.1021/acs.organomet.6b00357
_journal_year 2016
_chemical_formula_moiety 'C50 H56 N2 S Th'
_chemical_formula_sum 'C50 H56 N2 S Th'
_chemical_formula_weight 949.06
_space_group_crystal_system triclinic
_space_group_IT_number 2
_space_group_name_Hall '-P 1'
_space_group_name_H-M_alt 'P -1'
_symmetry_space_group_name_Hall '-P 1'
_symmetry_space_group_name_H-M 'P -1'
_atom_sites_solution_hydrogens geom
_audit_creation_method SHELXL-2014/7
_cell_angle_alpha 93.160(2)
_cell_angle_beta 103.261(2)
_cell_angle_gamma 98.499(2)
_cell_formula_units_Z 2
_cell_length_a 10.4662(10)
_cell_length_b 11.7308(11)
_cell_length_c 17.3984(16)
_cell_measurement_reflns_used 3382
_cell_measurement_temperature 100(2)
_cell_measurement_theta_max 24.25
_cell_measurement_theta_min 2.27
_cell_volume 2047.5(3)
_computing_cell_refinement 'Bruker SAINT'
_computing_data_collection 'Bruker APEX2'
_computing_data_reduction 'Bruker SAINT'
_computing_molecular_graphics 'Bruker SHELXTL'
_computing_publication_material 'Bruker SHELXTL'
_computing_structure_refinement 'SHELXL-2014/7 (Sheldrick, 2014)'
_computing_structure_solution 'SHELXS-97 (Sheldrick, 2008)'
_diffrn_ambient_temperature 100(2)
_diffrn_measured_fraction_theta_full 0.996
_diffrn_measured_fraction_theta_max 0.987
_diffrn_measurement_device_type 'Bruker APEX-II CCD'
_diffrn_measurement_method '\f and \w scans'
_diffrn_radiation_type MoK\a
_diffrn_radiation_wavelength 0.71073
_diffrn_reflns_av_R_equivalents 0.0395
_diffrn_reflns_av_unetI/netI 0.0815
_diffrn_reflns_Laue_measured_fraction_full 0.996
_diffrn_reflns_Laue_measured_fraction_max 0.987
_diffrn_reflns_limit_h_max 13
_diffrn_reflns_limit_h_min -13
_diffrn_reflns_limit_k_max 13
_diffrn_reflns_limit_k_min -15
_diffrn_reflns_limit_l_max 21
_diffrn_reflns_limit_l_min -22
_diffrn_reflns_number 14073
_diffrn_reflns_point_group_measured_fraction_full 0.996
_diffrn_reflns_point_group_measured_fraction_max 0.987
_diffrn_reflns_theta_full 25.242
_diffrn_reflns_theta_max 27.623
_diffrn_reflns_theta_min 2.043
_exptl_absorpt_coefficient_mu 3.730
_exptl_absorpt_correction_T_max 0.75
_exptl_absorpt_correction_T_min 0.56
_exptl_absorpt_correction_type multi-scan
_exptl_absorpt_process_details SADABS
_exptl_crystal_colour purple
_exptl_crystal_density_diffrn 1.539
_exptl_crystal_description block
_exptl_crystal_F_000 952
_exptl_crystal_size_max 0.270
_exptl_crystal_size_mid 0.250
_exptl_crystal_size_min 0.210
_refine_diff_density_max 1.568
_refine_diff_density_min -0.808
_refine_diff_density_rms 0.169
_refine_ls_extinction_method none
_refine_ls_goodness_of_fit_ref 1.014
_refine_ls_hydrogen_treatment constr
_refine_ls_matrix_type full
_refine_ls_number_parameters 498
_refine_ls_number_reflns 9402
_refine_ls_number_restraints 6
_refine_ls_restrained_S_all 1.014
_refine_ls_R_factor_all 0.0554
_refine_ls_R_factor_gt 0.0419
_refine_ls_shift/su_max 0.002
_refine_ls_shift/su_mean 0.000
_refine_ls_structure_factor_coef Fsqd
_refine_ls_weighting_details 'w=1/[\s^2^(Fo^2^)+(0.0274P)^2^] where P=(Fo^2^+2Fc^2^)/3'
_refine_ls_weighting_scheme calc
_refine_ls_wR_factor_gt 0.0783
_refine_ls_wR_factor_ref 0.0832
_reflns_Friedel_coverage 0.000
_reflns_number_gt 7955
_reflns_number_total 9402
_reflns_threshold_expression 'I > 2\s(I)'
_cod_data_source_file om6b00357_si_002.cif
_cod_data_source_block compound11
_cod_database_code 4086518
_shelx_shelxl_version_number 2014/7
_shelx_space_group_comment
; 
The symmetry employed for this shelxl refinement is uniquely defined 
by the following loop, which should always be used as a source of 
symmetry information in preference to the above space-group names. 
They are only intended as comments. 
;
_shelx_estimated_absorpt_t_min 0.433
_shelx_estimated_absorpt_t_max 0.508

loop_
_space_group_symop_operation_xyz
'x, y, z'
'-x, -y, -z'

loop_
_atom_site_label
_atom_site_type_symbol
_atom_site_fract_x
_atom_site_fract_y
_atom_site_fract_z
_atom_site_U_iso_or_equiv
_atom_site_adp_type
_atom_site_occupancy
_atom_site_site_symmetry_order
_atom_site_calc_flag
_atom_site_refinement_flags_posn
_atom_site_refinement_flags_adp
C1 C -0.0528(5) 0.8856(4) 0.7782(3) 0.0190(11) Uani 1 1 d . .
C2 C -0.0417(5) 0.9873(4) 0.7396(3) 0.0175(10) Uani 1 1 d . .
C3 C -0.0257(5) 0.9579(4) 0.6626(3) 0.0156(10) Uani 1 1 d . .
C4 C -0.0289(5) 0.8371(4) 0.6530(3) 0.0173(10) Uani 1 1 d . .
C5 C -0.0451(5) 0.7915(4) 0.7252(3) 0.0187(11) Uani 1 1 d . .
C6 C -0.1013(5) 0.8697(5) 0.8529(3) 0.0265(12) Uani 1 1 d . .
H6A H -0.0949 0.9454 0.8815 0.040 Uiso 1 1 calc R U
H6B H -0.0462 0.8224 0.8867 0.040 Uiso 1 1 calc R U
H6C H -0.1941 0.8307 0.8389 0.040 Uiso 1 1 calc R U
C7 C -0.0750(5) 1.1013(4) 0.7678(3) 0.0229(11) Uani 1 1 d . .
H7A H -0.1697 1.0915 0.7677 0.034 Uiso 1 1 calc R U
H7B H -0.0554 1.1599 0.7323 0.034 Uiso 1 1 calc R U
H7C H -0.0214 1.1262 0.8217 0.034 Uiso 1 1 calc R U
C8 C -0.0273(5) 1.0349(4) 0.5959(3) 0.0200(11) Uani 1 1 d . .
H8A H 0.0508 1.0303 0.5744 0.030 Uiso 1 1 calc R U
H8B H -0.0253 1.1150 0.6159 0.030 Uiso 1 1 calc R U
H8C H -0.1084 1.0094 0.5539 0.030 Uiso 1 1 calc R U
C9 C -0.0324(5) 0.7698(4) 0.5766(3) 0.0236(12) Uani 1 1 d . .
H9A H -0.1246 0.7502 0.5452 0.035 Uiso 1 1 calc R U
H9B H 0.0039 0.6985 0.5879 0.035 Uiso 1 1 calc R U
H9C H 0.0211 0.8166 0.5467 0.035 Uiso 1 1 calc R U
C10 C -0.0720(5) 0.6656(4) 0.7394(3) 0.0256(12) Uani 1 1 d . .
H10A H -0.0297 0.6556 0.7945 0.038 Uiso 1 1 calc R U
H10B H -0.0355 0.6195 0.7035 0.038 Uiso 1 1 calc R U
H10C H -0.1682 0.6397 0.7294 0.038 Uiso 1 1 calc R U
C11 C 0.4194(5) 0.8921(4) 0.8925(3) 0.0188(11) Uani 1 1 d . .
C12 C 0.4709(5) 0.9984(5) 0.8680(3) 0.0213(11) Uani 1 1 d . .
C13 C 0.3906(5) 1.0810(4) 0.8801(3) 0.0201(11) Uani 1 1 d . .
C14 C 0.2886(5) 1.0272(4) 0.9137(3) 0.0200(11) Uani 1 1 d . .
C15 C 0.3046(5) 0.9093(4) 0.9193(3) 0.0200(11) Uani 1 1 d . .
C16 C 0.4838(5) 0.7853(5) 0.9014(3) 0.0255(12) Uani 1 1 d . .
H16A H 0.5425 0.7834 0.8650 0.038 Uiso 1 1 calc R U
H16B H 0.4148 0.7162 0.8890 0.038 Uiso 1 1 calc R U
H16C H 0.5360 0.7868 0.9561 0.038 Uiso 1 1 calc R U
C17 C 0.5991(5) 1.0249(5) 0.8411(3) 0.0257(12) Uani 1 1 d . .
H17A H 0.6670 1.0733 0.8833 0.038 Uiso 1 1 calc R U
H17B H 0.5833 1.0662 0.7933 0.038 Uiso 1 1 calc R U
H17C H 0.6299 0.9524 0.8295 0.038 Uiso 1 1 calc R U
C18 C 0.4262(6) 1.2092(4) 0.8728(3) 0.0288(13) Uani 1 1 d . .
H18A H 0.4998 1.2435 0.9176 0.043 Uiso 1 1 calc R U
H18B H 0.3487 1.2468 0.8732 0.043 Uiso 1 1 calc R U
H18C H 0.4531 1.2202 0.8230 0.043 Uiso 1 1 calc R U
C19 C 0.1941(5) 1.0874(5) 0.9474(3) 0.0288(13) Uani 1 1 d . .
H19A H 0.2342 1.1135 1.0034 0.043 Uiso 1 1 calc R U
H19B H 0.1110 1.0336 0.9428 0.043 Uiso 1 1 calc R U
H19C H 0.1752 1.1543 0.9180 0.043 Uiso 1 1 calc R U
C20 C 0.2258(6) 0.8181(5) 0.9562(3) 0.0294(13) Uani 1 1 d . .
H20A H 0.1808 0.7543 0.9159 0.044 Uiso 1 1 calc R U
H20B H 0.1594 0.8524 0.9772 0.044 Uiso 1 1 calc R U
H20C H 0.2863 0.7886 0.9994 0.044 Uiso 1 1 calc R U
C21 C 0.2165(5) 1.2019(4) 0.7091(3) 0.0192(11) Uani 1 1 d . .
H21 H 0.1674 1.2021 0.7487 0.023 Uiso 1 1 calc R U
C22 C 0.2293(5) 1.2977(4) 0.6678(3) 0.0230(11) Uani 1 1 d . .
H22 H 0.1926 1.3640 0.6799 0.028 Uiso 1 1 calc R U
C23 C 0.2965(5) 1.2955(4) 0.6087(3) 0.0258(12) Uani 1 1 d . .
H23 H 0.3020 1.3588 0.5772 0.031 Uiso 1 1 calc R U
C24 C 0.3557(5) 1.2018(4) 0.5951(3) 0.0223(11) Uani 1 1 d . .
H24 H 0.4034 1.2004 0.5548 0.027 Uiso 1 1 calc R U
C25 C 0.3451(5) 1.1085(4) 0.6412(3) 0.0161(10) Uani 1 1 d . .
C26 C 0.4183(5) 1.0100(4) 0.6386(3) 0.0152(10) Uani 1 1 d . .
C27 C 0.5227(5) 1.0207(4) 0.6022(3) 0.0190(11) Uani 1 1 d . .
H27 H 0.5383 1.0834 0.5714 0.023 Uiso 1 1 calc R U
C28 C 0.6066(5) 0.9347(4) 0.6120(3) 0.0184(11) Uani 1 1 d . .
H28 H 0.6833 0.9437 0.5910 0.022 Uiso 1 1 calc R U
C29 C 0.5795(5) 0.8414(4) 0.6503(3) 0.0172(10) Uani 1 1 d . .
H29 H 0.6387 0.7867 0.6568 0.021 Uiso 1 1 calc R U
C30 C 0.4571(4) 0.8207(4) 0.6834(3) 0.0156(10) Uani 1 1 d . .
H30 H 0.4921 0.8159 0.7414 0.019 Uiso 1 1 calc R U
C31 C 0.3624(5) 0.7015(4) 0.6525(3) 0.0133(10) Uani 1 1 d . .
C32 C 0.4493(5) 0.6051(4) 0.6682(3) 0.0150(10) Uani 1 1 d . .
C33 C 0.4753(5) 0.5574(4) 0.7407(3) 0.0197(11) Uani 1 1 d . .
H33 H 0.4365 0.5822 0.7817 0.024 Uiso 1 1 calc R U
C34 C 0.5572(5) 0.4744(4) 0.7537(3) 0.0228(11) Uani 1 1 d . .
H34 H 0.5729 0.4422 0.8033 0.027 Uiso 1 1 calc R U
C35 C 0.6163(5) 0.4376(4) 0.6957(3) 0.0243(12) Uani 1 1 d . .
H35 H 0.6727 0.3808 0.7051 0.029 Uiso 1 1 calc R U
C36 C 0.5920(5) 0.4846(4) 0.6237(3) 0.0228(11) Uani 1 1 d . .
H36 H 0.6320 0.4601 0.5832 0.027 Uiso 1 1 calc R U
C37 C 0.5096(5) 0.5672(4) 0.6101(3) 0.0191(11) Uani 1 1 d . .
H37 H 0.4939 0.5987 0.5603 0.023 Uiso 1 1 calc R U
C38 C 0.2860(5) 0.6883(4) 0.5656(3) 0.0129(9) Uani 1 1 d . U
C39 C 0.1963(5) 0.5846(4) 0.5358(3) 0.0167(10) Uani 1 1 d . .
H39 H 0.1850 0.5259 0.5703 0.020 Uiso 1 1 calc R U
C40 C 0.1257(5) 0.5668(4) 0.4586(3) 0.0185(11) Uani 1 1 d . .
H40 H 0.0662 0.4962 0.4403 0.022 Uiso 1 1 calc R U
C41 C 0.1397(5) 0.6505(4) 0.4067(3) 0.0192(11) Uani 1 1 d . .
H41 H 0.0895 0.6386 0.3531 0.023 Uiso 1 1 calc R U
C42 C 0.2284(5) 0.7516(4) 0.4344(3) 0.0182(10) Uani 1 1 d . .
H42 H 0.2397 0.8091 0.3991 0.022 Uiso 1 1 calc R U
C43 C 0.3013(5) 0.7713(4) 0.5127(3) 0.0157(10) Uani 1 1 d . .
H43 H 0.3618 0.8416 0.5303 0.019 Uiso 1 1 calc R U
C44 C -0.0974(10) 0.3803(8) 0.8625(6) 0.110(4) Uani 1 1 d . .
H44A H -0.1432 0.3063 0.8738 0.165 Uiso 1 1 calc R U
H44B H -0.1005 0.3786 0.8057 0.165 Uiso 1 1 calc R U
H44C H -0.1415 0.4431 0.8776 0.165 Uiso 1 1 calc R U
C45 C 0.0392(9) 0.3993(6) 0.9071(4) 0.055(2) Uani 1 1 d . .
C46 C 0.0776(7) 0.3757(5) 0.9834(4) 0.0380(15) Uani 1 1 d . .
H46 H 0.0110 0.3431 1.0085 0.046 Uiso 1 1 calc R U
C47 C 0.2081(8) 0.3963(6) 1.0268(5) 0.058(2) Uani 1 1 d . .
H47 H 0.2284 0.3786 1.0804 0.069 Uiso 1 1 calc R U
C48 C 0.3051(9) 0.4403(6) 0.9947(6) 0.070(3) Uani 1 1 d . .
H48 H 0.3954 0.4526 1.0238 0.084 Uiso 1 1 calc R U
C49 C 0.2692(13) 0.4684(7) 0.9149(7) 0.087(4) Uani 1 1 d . .
H49 H 0.3374 0.5016 0.8912 0.104 Uiso 1 1 calc R U
C50 C 0.1402(13) 0.4495(7) 0.8711(5) 0.078(3) Uani 1 1 d . .
H50 H 0.1188 0.4694 0.8180 0.094 Uiso 1 1 calc R U
N1 N 0.2709(4) 1.1069(3) 0.6958(2) 0.0161(9) Uani 1 1 d . .
N2 N 0.3808(4) 0.9184(3) 0.6786(2) 0.0150(8) Uani 1 1 d . .
S1 S 0.23696(12) 0.68862(10) 0.71354(7) 0.0165(3) Uani 1 1 d . .
Th1 Th 0.21932(2) 0.91814(2) 0.75758(2) 0.01306(6) Uani 1 1 d . .

loop_
_atom_site_aniso_label
_atom_site_aniso_U_11
_atom_site_aniso_U_22
_atom_site_aniso_U_33
_atom_site_aniso_U_23
_atom_site_aniso_U_13
_atom_site_aniso_U_12
C1 0.012(2) 0.025(3) 0.022(3) 0.001(2) 0.010(2) 0.001(2)
C2 0.010(2) 0.020(3) 0.021(3) -0.001(2) 0.002(2) 0.0017(19)
C3 0.008(2) 0.021(3) 0.018(3) 0.001(2) 0.0036(19) 0.0028(19)
C4 0.007(2) 0.022(3) 0.021(3) -0.003(2) 0.003(2) -0.0015(19)
C5 0.011(2) 0.022(3) 0.023(3) -0.001(2) 0.004(2) 0.0029(19)
C6 0.021(3) 0.035(3) 0.027(3) 0.003(2) 0.011(2) 0.004(2)
C7 0.022(3) 0.022(3) 0.029(3) -0.001(2) 0.011(2) 0.011(2)
C8 0.016(3) 0.027(3) 0.016(3) 0.004(2) 0.003(2) 0.003(2)
C9 0.021(3) 0.026(3) 0.021(3) -0.006(2) 0.001(2) 0.004(2)
C10 0.022(3) 0.023(3) 0.035(3) 0.008(2) 0.013(2) 0.001(2)
C11 0.024(3) 0.021(3) 0.011(2) -0.003(2) 0.002(2) 0.005(2)
C12 0.017(3) 0.032(3) 0.014(3) -0.002(2) 0.001(2) 0.004(2)
C13 0.021(3) 0.020(3) 0.015(3) -0.002(2) 0.001(2) -0.003(2)
C14 0.021(3) 0.024(3) 0.015(3) -0.004(2) 0.003(2) 0.003(2)
C15 0.019(3) 0.025(3) 0.016(3) 0.002(2) 0.004(2) 0.002(2)
C16 0.029(3) 0.030(3) 0.016(3) 0.001(2) -0.001(2) 0.010(2)
C17 0.013(3) 0.036(3) 0.024(3) -0.004(2) 0.001(2) -0.001(2)
C18 0.033(3) 0.025(3) 0.025(3) -0.002(2) 0.004(3) -0.001(2)
C19 0.021(3) 0.037(3) 0.025(3) -0.007(3) 0.000(2) 0.007(2)
C20 0.030(3) 0.035(3) 0.021(3) 0.005(2) 0.006(2) -0.002(2)
C21 0.017(3) 0.017(3) 0.021(3) -0.005(2) 0.004(2) 0.002(2)
C22 0.014(3) 0.024(3) 0.029(3) -0.002(2) 0.003(2) 0.004(2)
C23 0.017(3) 0.020(3) 0.037(3) 0.008(2) 0.000(2) -0.001(2)
C24 0.021(3) 0.020(3) 0.023(3) 0.001(2) 0.004(2) -0.003(2)
C25 0.011(2) 0.019(2) 0.016(2) 0.001(2) 0.0005(19) -0.0021(19)
C26 0.016(2) 0.014(2) 0.012(2) -0.0016(19) -0.0007(19) -0.0020(19)
C27 0.018(3) 0.018(3) 0.019(3) 0.001(2) 0.005(2) -0.002(2)
C28 0.010(2) 0.023(3) 0.022(3) -0.003(2) 0.009(2) -0.0065(19)
C29 0.011(2) 0.018(2) 0.021(3) -0.006(2) 0.003(2) 0.0003(19)
C30 0.009(2) 0.022(3) 0.014(2) -0.005(2) 0.0015(19) 0.0018(19)
C31 0.016(2) 0.013(2) 0.013(2) -0.0003(18) 0.0073(19) 0.0003(18)
C32 0.010(2) 0.014(2) 0.021(3) 0.005(2) 0.0033(19) 0.0023(18)
C33 0.020(3) 0.021(3) 0.019(3) 0.002(2) 0.007(2) 0.003(2)
C34 0.019(3) 0.024(3) 0.023(3) 0.006(2) 0.000(2) 0.003(2)
C35 0.019(3) 0.016(3) 0.038(3) -0.001(2) 0.007(2) 0.005(2)
C36 0.017(3) 0.028(3) 0.023(3) -0.006(2) 0.003(2) 0.006(2)
C37 0.013(2) 0.021(3) 0.021(3) 0.003(2) 0.001(2) 0.000(2)
C38 0.0119(12) 0.0136(12) 0.0141(12) -0.0001(9) 0.0048(9) 0.0033(9)
C39 0.012(2) 0.016(2) 0.024(3) 0.000(2) 0.010(2) 0.0009(19)
C40 0.012(2) 0.017(2) 0.026(3) -0.003(2) 0.007(2) 0.0001(19)
C41 0.011(2) 0.026(3) 0.021(3) -0.003(2) 0.004(2) 0.004(2)
C42 0.021(3) 0.020(3) 0.013(2) 0.002(2) 0.002(2) 0.004(2)
C43 0.015(2) 0.014(2) 0.019(3) -0.0025(19) 0.008(2) -0.0002(19)
C44 0.111(9) 0.078(7) 0.110(8) -0.043(6) -0.053(7) 0.065(6)
C45 0.078(6) 0.040(4) 0.050(5) -0.009(4) 0.003(4) 0.036(4)
C46 0.047(4) 0.028(3) 0.042(4) 0.007(3) 0.014(3) 0.008(3)
C47 0.070(6) 0.044(4) 0.061(5) 0.000(4) 0.019(5) 0.016(4)
C48 0.060(6) 0.040(4) 0.115(8) 0.001(5) 0.036(6) 0.005(4)
C49 0.137(10) 0.038(5) 0.123(10) 0.025(6) 0.094(9) 0.029(6)
C50 0.157(11) 0.050(5) 0.059(6) 0.019(4) 0.061(7) 0.058(7)
N1 0.009(2) 0.018(2) 0.018(2) -0.0011(17) 0.0018(17) -0.0014(16)
N2 0.012(2) 0.018(2) 0.014(2) 0.0011(16) 0.0025(16) 0.0015(16)
S1 0.0150(6) 0.0156(6) 0.0200(6) -0.0001(5) 0.0085(5) 0.0006(5)
Th1 0.01026(9) 0.01532(9) 0.01330(9) -0.00087(6) 0.00366(6) 0.00061(6)

loop_
_atom_type_symbol
_atom_type_description
_atom_type_scat_dispersion_real
_atom_type_scat_dispersion_imag
_atom_type_scat_source
C C 0.0033 0.0016 'International Tables Vol C Tables 4.2.6.8 and 6.1.1.4'
H H 0.0000 0.0000 'International Tables Vol C Tables 4.2.6.8 and 6.1.1.4'
N N 0.0061 0.0033 'International Tables Vol C Tables 4.2.6.8 and 6.1.1.4'
S S 0.1246 0.1234 'International Tables Vol C Tables 4.2.6.8 and 6.1.1.4'
Th Th -7.2400 8.8979 'International Tables Vol C Tables 4.2.6.8 and 6.1.1.4'

loop_
_geom_angle_atom_site_label_1
_geom_angle_atom_site_label_2
_geom_angle_atom_site_label_3
_geom_angle
C2 C1 C5 108.4(4)
C2 C1 C6 126.7(5)
C5 C1 C6 123.1(4)
C2 C1 Th1 75.8(3)
C5 C1 Th1 73.2(3)
C6 C1 Th1 129.3(3)
C1 C2 C3 108.1(4)
C1 C2 C7 124.8(4)
C3 C2 C7 125.5(4)
C1 C2 Th1 76.4(3)
C3 C2 Th1 72.4(3)
C7 C2 Th1 128.5(3)
C4 C3 C2 108.2(4)
C4 C3 C8 123.6(4)
C2 C3 C8 127.5(4)
C4 C3 Th1 74.5(3)
C2 C3 Th1 79.1(3)
C8 C3 Th1 120.2(3)
C3 C4 C5 107.7(4)
C3 C4 C9 124.7(4)
C5 C4 C9 127.1(4)
C3 C4 Th1 76.5(3)
C5 C4 Th1 77.4(3)
C9 C4 Th1 118.4(3)
C1 C5 C4 107.5(4)
C1 C5 C10 125.0(4)
C4 C5 C10 126.8(5)
C1 C5 Th1 78.4(3)
C4 C5 Th1 73.4(3)
C10 C5 Th1 121.7(3)
C1 C6 H6A 109.5
C1 C6 H6B 109.5
H6A C6 H6B 109.5
C1 C6 H6C 109.5
H6A C6 H6C 109.5
H6B C6 H6C 109.5
C2 C7 H7A 109.5
C2 C7 H7B 109.5
H7A C7 H7B 109.5
C2 C7 H7C 109.5
H7A C7 H7C 109.5
H7B C7 H7C 109.5
C3 C8 H8A 109.5
C3 C8 H8B 109.5
H8A C8 H8B 109.5
C3 C8 H8C 109.5
H8A C8 H8C 109.5
H8B C8 H8C 109.5
C4 C9 H9A 109.5
C4 C9 H9B 109.5
H9A C9 H9B 109.5
C4 C9 H9C 109.5
H9A C9 H9C 109.5
H9B C9 H9C 109.5
C5 C10 H10A 109.5
C5 C10 H10B 109.5
H10A C10 H10B 109.5
C5 C10 H10C 109.5
H10A C10 H10C 109.5
H10B C10 H10C 109.5
C12 C11 C15 107.2(4)
C12 C11 C16 127.0(5)
C15 C11 C16 125.1(5)
C12 C11 Th1 77.4(3)
C15 C11 Th1 72.7(3)
C16 C11 Th1 122.7(3)
C13 C12 C11 108.8(4)
C13 C12 C17 124.5(5)
C11 C12 C17 126.4(5)
C13 C12 Th1 75.3(3)
C11 C12 Th1 73.9(3)
C17 C12 Th1 121.9(3)
C12 C13 C14 108.2(4)
C12 C13 C18 124.1(5)
C14 C13 C18 126.7(5)
C12 C13 Th1 76.2(3)
C14 C13 Th1 74.1(3)
C18 C13 Th1 124.8(3)
C13 C14 C15 107.3(4)
C13 C14 C19 125.9(5)
C15 C14 C19 126.3(5)
C13 C14 Th1 77.0(3)
C15 C14 Th1 72.9(3)
C19 C14 Th1 122.3(3)
C11 C15 C14 108.5(4)
C11 C15 C20 123.7(5)
C14 C15 C20 127.5(5)
C11 C15 Th1 77.9(3)
C14 C15 Th1 77.7(3)
C20 C15 Th1 116.7(3)
C11 C16 H16A 109.5
C11 C16 H16B 109.5
H16A C16 H16B 109.5
C11 C16 H16C 109.5
H16A C16 H16C 109.5
H16B C16 H16C 109.5
C12 C17 H17A 109.5
C12 C17 H17B 109.5
H17A C17 H17B 109.5
C12 C17 H17C 109.5
H17A C17 H17C 109.5
H17B C17 H17C 109.5
C13 C18 H18A 109.5
C13 C18 H18B 109.5
H18A C18 H18B 109.5
C13 C18 H18C 109.5
H18A C18 H18C 109.5
H18B C18 H18C 109.5
C14 C19 H19A 109.5
C14 C19 H19B 109.5
H19A C19 H19B 109.5
C14 C19 H19C 109.5
H19A C19 H19C 109.5
H19B C19 H19C 109.5
C15 C20 H20A 109.5
C15 C20 H20B 109.5
H20A C20 H20B 109.5
C15 C20 H20C 109.5
H20A C20 H20C 109.5
H20B C20 H20C 109.5
N1 C21 C22 123.0(5)
N1 C21 H21 118.5
C22 C21 H21 118.5
C21 C22 C23 118.3(5)
C21 C22 H22 120.8
C23 C22 H22 120.8
C24 C23 C22 120.1(5)
C24 C23 H23 119.9
C22 C23 H23 119.9
C23 C24 C25 119.3(5)
C23 C24 H24 120.4
C25 C24 H24 120.4
N1 C25 C24 120.7(4)
N1 C25 C26 115.3(4)
C24 C25 C26 123.8(4)
N2 C26 C27 125.6(4)
N2 C26 C25 115.6(4)
C27 C26 C25 118.6(4)
C26 C27 C28 118.0(4)
C26 C27 H27 121.0
C28 C27 H27 121.0
C29 C28 C27 121.4(4)
C29 C28 H28 119.3
C27 C28 H28 119.3
C28 C29 C30 121.8(4)
C28 C29 H29 119.1
C30 C29 H29 119.1
N2 C30 C29 114.4(4)
N2 C30 C31 111.4(4)
C29 C30 C31 115.0(4)
N2 C30 H30 105.0
C29 C30 H30 105.0
C31 C30 H30 105.0
C38 C31 C32 109.8(4)
C38 C31 C30 116.4(4)
C32 C31 C30 107.1(4)
C38 C31 S1 107.2(3)
C32 C31 S1 110.3(3)
C30 C31 S1 105.9(3)
C37 C32 C33 117.8(4)
C37 C32 C31 120.0(4)
C33 C32 C31 122.1(4)
C34 C33 C32 120.7(5)
C34 C33 H33 119.7
C32 C33 H33 119.7
C35 C34 C33 121.0(5)
C35 C34 H34 119.5
C33 C34 H34 119.5
C34 C35 C36 118.9(5)
C34 C35 H35 120.6
C36 C35 H35 120.6
C35 C36 C37 120.4(5)
C35 C36 H36 119.8
C37 C36 H36 119.8
C36 C37 C32 121.2(5)
C36 C37 H37 119.4
C32 C37 H37 119.4
C43 C38 C39 117.4(4)
C43 C38 C31 124.0(4)
C39 C38 C31 118.5(4)
C40 C39 C38 121.5(4)
C40 C39 H39 119.2
C38 C39 H39 119.2
C39 C40 C41 120.8(5)
C39 C40 H40 119.6
C41 C40 H40 119.6
C42 C41 C40 118.5(5)
C42 C41 H41 120.8
C40 C41 H41 120.8
C41 C42 C43 121.6(4)
C41 C42 H42 119.2
C43 C42 H42 119.2
C42 C43 C38 120.1(4)
C42 C43 H43 119.9
C38 C43 H43 119.9
C45 C44 H44A 109.5
C45 C44 H44B 109.5
H44A C44 H44B 109.5
C45 C44 H44C 109.5
H44A C44 H44C 109.5
H44B C44 H44C 109.5
C46 C45 C50 117.2(8)
C46 C45 C44 123.6(9)
C50 C45 C44 119.1(9)
C45 C46 C47 123.7(7)
C45 C46 H46 118.2
C47 C46 H46 118.2
C48 C47 C46 120.9(8)
C48 C47 H47 119.6
C46 C47 H47 119.6
C47 C48 C49 117.5(9)
C47 C48 H48 121.3
C49 C48 H48 121.3
C50 C49 C48 122.5(9)
C50 C49 H49 118.8
C48 C49 H49 118.8
C49 C50 C45 118.3(8)
C49 C50 H50 120.9
C45 C50 H50 120.9
C21 N1 C25 118.3(4)
C21 N1 Th1 122.8(3)
C25 N1 Th1 118.5(3)
C26 N2 C30 118.3(4)
C26 N2 Th1 123.7(3)
C30 N2 Th1 117.4(3)
C31 S1 Th1 104.32(14)
N2 Th1 N1 65.02(13)
N2 Th1 C15 118.26(14)
N1 Th1 C15 120.06(14)
N2 Th1 S1 71.18(9)
N1 Th1 S1 132.19(9)
C15 Th1 S1 96.70(11)
N2 Th1 C4 105.80(13)
N1 Th1 C4 97.02(13)
C15 Th1 C4 130.80(14)
S1 Th1 C4 76.95(10)
N2 Th1 C14 121.43(14)
N1 Th1 C14 93.57(14)
C15 Th1 C14 29.48(14)
S1 Th1 C14 126.13(11)
C4 Th1 C14 131.53(14)
N2 Th1 C11 89.06(14)
N1 Th1 C11 112.87(14)
C15 Th1 C11 29.41(14)
S1 Th1 C11 83.82(10)
C4 Th1 C11 150.06(14)
C14 Th1 C11 48.18(14)
N2 Th1 C3 109.75(13)
N1 Th1 C3 73.72(13)
C15 Th1 C3 131.43(14)
S1 Th1 C3 105.35(10)
C4 Th1 C3 28.99(14)
C14 Th1 C3 115.15(14)
C11 Th1 C3 160.81(14)
N2 Th1 C5 128.68(14)
N1 Th1 C5 121.26(13)
C15 Th1 C5 101.82(14)
S1 Th1 C5 73.68(10)
C4 Th1 C5 29.18(14)
C14 Th1 C5 109.35(14)
C11 Th1 C5 122.86(14)
C3 Th1 C5 47.54(14)
N2 Th1 C13 94.05(14)
N1 Th1 C13 72.50(13)
C15 Th1 C13 47.94(14)
S1 Th1 C13 130.06(11)
C4 Th1 C13 151.29(15)
C14 Th1 C13 28.85(13)
C11 Th1 C13 47.55(14)
C3 Th1 C13 124.39(14)
C5 Th1 C13 137.27(14)
N2 Th1 C12 75.51(14)
N1 Th1 C12 84.23(14)
C15 Th1 C12 47.67(14)
S1 Th1 C12 102.86(11)
C4 Th1 C12 178.47(14)
C14 Th1 C12 47.37(14)
C11 Th1 C12 28.65(14)
C3 Th1 C12 151.46(15)
C5 Th1 C12 149.29(14)
C13 Th1 C12 28.46(14)
N2 Th1 C2 136.07(13)
N1 Th1 C2 82.77(13)
C15 Th1 C2 103.27(14)
S1 Th1 C2 119.60(10)
C4 Th1 C2 47.20(13)
C14 Th1 C2 87.97(14)
C11 Th1 C2 132.39(14)
C3 Th1 C2 28.53(13)
C5 Th1 C2 46.74(13)
C13 Th1 C2 104.25(14)
C12 Th1 C2 132.30(14)

loop_
_geom_bond_atom_site_label_1
_geom_bond_atom_site_label_2
_geom_bond_distance
C1 C2 1.403(7)
C1 C5 1.422(7)
C1 C6 1.511(6)
C1 Th1 2.923(5)
C2 C3 1.419(6)
C2 C7 1.514(7)
C2 Th1 2.917(5)
C3 C4 1.411(7)
C3 C8 1.508(6)
C3 Th1 2.832(5)
C4 C5 1.427(7)
C4 C9 1.500(7)
C4 Th1 2.806(5)
C5 C10 1.507(7)
C5 Th1 2.857(5)
C6 H6A 0.9800
C6 H6B 0.9800
C6 H6C 0.9800
C7 H7A 0.9800
C7 H7B 0.9800
C7 H7C 0.9800
C8 H8A 0.9800
C8 H8B 0.9800
C8 H8C 0.9800
C9 H9A 0.9800
C9 H9B 0.9800
C9 H9C 0.9800
C10 H10A 0.9800
C10 H10B 0.9800
C10 H10C 0.9800
C11 C12 1.412(7)
C11 C15 1.421(7)
C11 C16 1.508(7)
C11 Th1 2.829(5)
C12 C13 1.410(7)
C12 C17 1.515(7)
C12 Th1 2.874(5)
C13 C14 1.417(7)
C13 C18 1.514(7)
C13 Th1 2.862(5)
C14 C15 1.423(7)
C14 C19 1.499(7)
C14 Th1 2.824(5)
C15 C20 1.515(7)
C15 Th1 2.763(5)
C16 H16A 0.9800
C16 H16B 0.9800
C16 H16C 0.9800
C17 H17A 0.9800
C17 H17B 0.9800
C17 H17C 0.9800
C18 H18A 0.9800
C18 H18B 0.9800
C18 H18C 0.9800
C19 H19A 0.9800
C19 H19B 0.9800
C19 H19C 0.9800
C20 H20A 0.9800
C20 H20B 0.9800
C20 H20C 0.9800
C21 N1 1.356(6)
C21 C22 1.373(7)
C21 H21 0.9500
C22 C23 1.374(7)
C22 H22 0.9500
C23 C24 1.374(7)
C23 H23 0.9500
C24 C25 1.398(6)
C24 H24 0.9500
C25 N1 1.357(6)
C25 C26 1.482(7)
C26 N2 1.370(6)
C26 C27 1.377(6)
C27 C28 1.424(7)
C27 H27 0.9500
C28 C29 1.341(6)
C28 H28 0.9500
C29 C30 1.514(6)
C29 H29 0.9500
C30 N2 1.486(6)
C30 C31 1.578(6)
C30 H30 1.0000
C31 C38 1.528(6)
C31 C32 1.551(6)
C31 S1 1.863(4)
C32 C37 1.394(7)
C32 C33 1.395(6)
C33 C34 1.384(7)
C33 H33 0.9500
C34 C35 1.381(7)
C34 H34 0.9500
C35 C36 1.383(7)
C35 H35 0.9500
C36 C37 1.384(7)
C36 H36 0.9500
C37 H37 0.9500
C38 C43 1.393(6)
C38 C39 1.414(6)
C39 C40 1.365(7)
C39 H39 0.9500
C40 C41 1.385(7)
C40 H40 0.9500
C41 C42 1.381(7)
C41 H41 0.9500
C42 C43 1.388(7)
C42 H42 0.9500
C43 H43 0.9500
C44 C45 1.441(11)
C44 H44A 0.9800
C44 H44B 0.9800
C44 H44C 0.9800
C45 C46 1.352(9)
C45 C50 1.421(12)
C46 C47 1.379(10)
C46 H46 0.9500
C47 C48 1.320(10)
C47 H47 0.9500
C48 C49 1.424(13)
C48 H48 0.9500
C49 C50 1.368(14)
C49 H49 0.9500
C50 H50 0.9500
N1 Th1 2.554(4)
N2 Th1 2.410(4)
S1 Th1 2.8027(12)
